data_7023765
loop_
_publ_author_name
'Barbul, Ioana'
'Varga, Richard A.'
'Molloy, Kieran C.'
'Silvestru, Cristian'

_publ_section_title
;
 Di(imino)aryltin(iv) dichlorides as tectons for heterometallic
 coordination compounds.
;
_journal_issue 43
_journal_name_full 'Dalton transactions (Cambridge, England : 2003)'
_journal_page_first 15427
_journal_page_last 15436
_journal_paper_doi 10.1039/c3dt52022f
_journal_volume 42
_journal_year 2013
_chemical_formula_moiety 'C26 H22 Cl2 N4 Sn'
_chemical_formula_sum 'C26 H22 Cl2 N4 Sn'
_chemical_formula_weight 580.07
_chemical_name_systematic
;
?
;
_space_group_IT_number 14
_symmetry_cell_setting monoclinic
_symmetry_space_group_name_Hall '-P 2ybc'
_symmetry_space_group_name_H-M 'P 1 21/c 1'
_atom_sites_solution_hydrogens geom
_atom_sites_solution_primary direct
_atom_sites_solution_secondary difmap
_audit_creation_method SHELXL-97
_cell_angle_alpha 90.00
_cell_angle_beta 110.8090(10)
_cell_angle_gamma 90.00
_cell_formula_units_Z 4
_cell_length_a 13.0102(9)
_cell_length_b 14.3711(10)
_cell_length_c 14.1086(10)
_cell_measurement_reflns_used 6818
_cell_measurement_temperature 297(2)
_cell_measurement_theta_max 24.68
_cell_measurement_theta_min 2.19
_cell_volume 2465.8(3)
_computing_cell_refinement 'Bruker SMART'
_computing_data_collection 'Bruker SMART'
_computing_data_reduction 'Bruker SAINT'
_computing_molecular_graphics 'Bruker SHELXTL'
_computing_publication_material 'Bruker SHELXTL'
_computing_structure_refinement 'Bruker SHELXTL'
_computing_structure_solution 'Bruker SHELXTL'
_diffrn_ambient_temperature 297(2)
_diffrn_measured_fraction_theta_full 1.000
_diffrn_measured_fraction_theta_max 1.000
_diffrn_measurement_device_type 'CCD area detector'
_diffrn_measurement_method 'phi and omega scans'
_diffrn_radiation_monochromator graphite
_diffrn_radiation_source 'fine-focus sealed tube'
_diffrn_radiation_type MoK\a
_diffrn_radiation_wavelength 0.71073
_diffrn_reflns_av_R_equivalents 0.0676
_diffrn_reflns_av_sigmaI/netI 0.0562
_diffrn_reflns_limit_h_max 15
_diffrn_reflns_limit_h_min -15
_diffrn_reflns_limit_k_max 17
_diffrn_reflns_limit_k_min -17
_diffrn_reflns_limit_l_max 16
_diffrn_reflns_limit_l_min -16
_diffrn_reflns_number 23276
_diffrn_reflns_theta_full 25.01
_diffrn_reflns_theta_max 25.01
_diffrn_reflns_theta_min 1.67
_exptl_absorpt_coefficient_mu 1.275
_exptl_absorpt_correction_T_max 0.7581
_exptl_absorpt_correction_T_min 0.7010
_exptl_absorpt_correction_type multi-scan
_exptl_absorpt_process_details 'Bruker, 2001.'
_exptl_crystal_colour yellow
_exptl_crystal_density_diffrn 1.563
_exptl_crystal_density_method 'not measured'
_exptl_crystal_description block
_exptl_crystal_F_000 1160
_exptl_crystal_size_max 0.30
_exptl_crystal_size_mid 0.25
_exptl_crystal_size_min 0.23
_refine_diff_density_max 0.725
_refine_diff_density_min -1.463
_refine_diff_density_rms 0.103
_refine_ls_extinction_method none
_refine_ls_goodness_of_fit_ref 1.244
_refine_ls_hydrogen_treatment constr
_refine_ls_matrix_type full
_refine_ls_number_parameters 299
_refine_ls_number_reflns 4353
_refine_ls_number_restraints 0
_refine_ls_restrained_S_all 1.244
_refine_ls_R_factor_all 0.0857
_refine_ls_R_factor_gt 0.0706
_refine_ls_shift/su_max 0.000
_refine_ls_shift/su_mean 0.000
_refine_ls_structure_factor_coef Fsqd
_refine_ls_weighting_details 'calc w=1/[\s^2^(Fo^2^)+(0.0367P)^2^+6.9524P] where P=(Fo^2^+2Fc^2^)/3'
_refine_ls_weighting_scheme calc
_refine_ls_wR_factor_gt 0.1308
_refine_ls_wR_factor_ref 0.1364
_reflns_number_gt 3780
_reflns_number_total 4353
_reflns_threshold_expression >2sigma(I)
_cod_data_source_file c3dt52022f.txt
_cod_data_source_block 660r
_cod_depositor_comments
;
The following automatic conversions were performed:

'_symmetry_cell_setting' value 'Monoclinic' changed to 'monoclinic'
according to /home/saulius/struct/CIF-dictionaries/cif_core.dic
dictionary named 'cif_core.dic' version 2.4.2 from 2011-04-26.

Automatic conversion script
Id: cif_fix_values 1891 2012-01-12 08:04:46Z andrius 
;
_cod_original_sg_symbol_H-M 'P2(1)/c '
_cod_database_code 7023765

loop_
_symmetry_equiv_pos_as_xyz
'x, y, z'
'-x, y+1/2, -z+1/2'
'-x, -y, -z'
'x, -y-1/2, z-1/2'

loop_
_atom_site_label
_atom_site_type_symbol
_atom_site_fract_x
_atom_site_fract_y
_atom_site_fract_z
_atom_site_U_iso_or_equiv
_atom_site_adp_type
_atom_site_occupancy
_atom_site_symmetry_multiplicity
_atom_site_calc_flag
_atom_site_refinement_flags
_atom_site_disorder_assembly
_atom_site_disorder_group
C1 C 0.1572(6) 0.1238(5) 0.3377(5) 0.0420(16) Uani 1 1 d . . .
C2 C 0.0739(6) 0.0911(5) 0.2522(6) 0.0480(18) Uani 1 1 d . . .
C3 C -0.0253(6) 0.0623(6) 0.2587(7) 0.068(2) Uani 1 1 d . . .
H3 H -0.0805 0.0389 0.2018 0.081 Uiso 1 1 calc R . .
C4 C -0.0415(8) 0.0687(7) 0.3498(9) 0.081(3) Uani 1 1 d . . .
H4 H -0.1085 0.0506 0.3537 0.098 Uiso 1 1 calc R . .
C5 C 0.0394(8) 0.1012(7) 0.4342(8) 0.081(3) Uani 1 1 d . . .
H5 H 0.0276 0.1044 0.4954 0.097 Uiso 1 1 calc R . .
N4 N 0.1441(7) -0.1286(6) 0.3956(6) 0.075(2) Uani 0.74 1 d P A 1
C23B C 0.1441(7) -0.1286(6) 0.3956(6) 0.075(2) Uani 0.26 1 d P A 2
H23B H 0.1555 -0.1166 0.4633 0.090 Uiso 0.26 1 calc PR A 2
C6 C 0.1403(7) 0.1300(6) 0.4293(6) 0.058(2) Uani 1 1 d . . .
H6 H 0.1953 0.1529 0.4868 0.069 Uiso 1 1 calc R . .
C7 C 0.0931(6) 0.0864(5) 0.1567(6) 0.0508(19) Uani 1 1 d . B .
H7 H 0.0364 0.0689 0.0977 0.061 Uiso 1 1 calc R . .
C8 C 0.2055(7) 0.1048(6) 0.0573(6) 0.059(2) Uani 1 1 d . B .
H8A H 0.2545 0.1553 0.0561 0.070 Uiso 1 1 calc R . .
H8B H 0.1361 0.1144 0.0020 0.070 Uiso 1 1 calc R . .
C9 C 0.2550(6) 0.0134(6) 0.0425(5) 0.054(2) Uani 1 1 d . . .
N2 N 0.1871(6) -0.0583(5) 0.0155(6) 0.072(2) Uani 0.93 1 d P B 3
C10B C 0.1871(6) -0.0583(5) 0.0155(6) 0.072(2) Uani 0.07 1 d P B 4
H10B H 0.1124 -0.0516 0.0029 0.087 Uiso 0.07 1 calc PR B 4
C11 C 0.2306(10) -0.1407(8) 0.0069(9) 0.093(3) Uani 1 1 d . . .
H11 H 0.1834 -0.1915 -0.0120 0.112 Uiso 1 1 calc R B 3
C12 C 0.3386(11) -0.1554(8) 0.0239(8) 0.094(3) Uani 1 1 d . B .
H12 H 0.3650 -0.2146 0.0184 0.113 Uiso 1 1 calc R . .
C13 C 0.4062(9) -0.0817(9) 0.0488(9) 0.093(3) Uani 1 1 d . . .
H13 H 0.4806 -0.0890 0.0598 0.112 Uiso 1 1 calc R B 3
C14 C 0.4512(5) 0.1409(5) 0.2801(5) 0.0444(17) Uani 1 1 d . . .
C15 C 0.5014(6) 0.0547(6) 0.3064(5) 0.0510(19) Uani 1 1 d . . .
C16 C 0.5981(7) 0.0360(7) 0.2861(6) 0.071(3) Uani 1 1 d . . .
H16 H 0.6331 -0.0212 0.3040 0.085 Uiso 1 1 calc R . .
C17 C 0.6405(8) 0.1021(9) 0.2399(7) 0.091(4) Uani 1 1 d . . .
H17 H 0.7034 0.0892 0.2253 0.110 Uiso 1 1 calc R . .
C18 C 0.5911(7) 0.1856(8) 0.2157(7) 0.081(3) Uani 1 1 d . . .
H18 H 0.6212 0.2302 0.1856 0.098 Uiso 1 1 calc R . .
C19 C 0.4962(6) 0.2063(6) 0.2349(6) 0.060(2) Uani 1 1 d . . .
H19 H 0.4631 0.2642 0.2174 0.072 Uiso 1 1 calc R . .
C20 C 0.4560(6) -0.0134(5) 0.3563(6) 0.0516(19) Uani 1 1 d . A .
H20 H 0.4911 -0.0702 0.3764 0.062 Uiso 1 1 calc R . .
C21 C 0.3238(6) -0.0627(5) 0.4249(6) 0.058(2) Uani 1 1 d . A .
H21A H 0.3085 -0.0316 0.4794 0.069 Uiso 1 1 calc R . .
H21B H 0.3786 -0.1104 0.4548 0.069 Uiso 1 1 calc R . .
C22 C 0.2198(7) -0.1083(5) 0.3552(7) 0.056(2) Uani 1 1 d . . .
C24 C 0.0496(8) -0.1678(7) 0.3327(10) 0.087(3) Uani 1 1 d . . .
H24 H -0.0048 -0.1829 0.3587 0.105 Uiso 1 1 calc R A 1
C23 C 0.2058(7) -0.1258(6) 0.2580(8) 0.076(3) Uani 0.74 1 d P A 1
H23 H 0.2605 -0.1112 0.2323 0.091 Uiso 0.74 1 calc PR A 1
N4B N 0.2058(7) -0.1258(6) 0.2580(8) 0.076(3) Uani 0.26 1 d P A 2
C25 C 0.0313(9) -0.1855(7) 0.2351(9) 0.088(3) Uani 1 1 d . A .
H25 H -0.0352 -0.2114 0.1942 0.106 Uiso 1 1 calc R . .
C26 C 0.1081(10) -0.1661(8) 0.1969(10) 0.101(4) Uani 1 1 d . . .
H26 H 0.0965 -0.1794 0.1294 0.121 Uiso 1 1 calc R A 1
Cl1 Cl 0.40378(16) 0.21635(15) 0.48826(15) 0.0584(5) Uani 1 1 d . . .
Cl2 Cl 0.25690(18) 0.31529(13) 0.24272(19) 0.0685(6) Uani 1 1 d . . .
N1 N 0.1870(5) 0.1061(4) 0.1539(4) 0.0445(14) Uani 1 1 d . . .
C10 C 0.3649(7) 0.0049(7) 0.0582(7) 0.073(3) Uani 0.93 1 d P B 3
H10 H 0.4108 0.0567 0.0748 0.088 Uiso 0.93 1 calc PR B 3
N2B N 0.3649(7) 0.0049(7) 0.0582(7) 0.073(3) Uani 0.07 1 d P B 4
N3 N 0.3682(5) 0.0046(4) 0.3724(4) 0.0447(14) Uani 1 1 d . . .
Sn1 Sn 0.30559(4) 0.15993(3) 0.31500(3) 0.03634(17) Uani 1 1 d . A .

loop_
_atom_site_aniso_label
_atom_site_aniso_U_11
_atom_site_aniso_U_22
_atom_site_aniso_U_33
_atom_site_aniso_U_23
_atom_site_aniso_U_13
_atom_site_aniso_U_12
C1 0.039(4) 0.042(4) 0.050(4) 0.010(3) 0.022(3) 0.007(3)
C2 0.040(4) 0.041(4) 0.058(5) 0.012(4) 0.012(4) 0.004(3)
C3 0.042(5) 0.079(6) 0.077(6) 0.012(5) 0.013(4) -0.005(4)
C4 0.046(5) 0.103(8) 0.103(8) 0.034(6) 0.037(6) 0.003(5)
C5 0.076(7) 0.105(8) 0.077(7) 0.026(6) 0.044(6) 0.008(6)
N4 0.079(6) 0.072(5) 0.074(5) 0.004(4) 0.026(5) -0.022(4)
C23B 0.079(6) 0.072(5) 0.074(5) 0.004(4) 0.026(5) -0.022(4)
C6 0.049(5) 0.064(5) 0.062(5) 0.008(4) 0.022(4) 0.004(4)
C7 0.040(4) 0.052(5) 0.051(5) 0.001(4) 0.004(4) -0.001(4)
C8 0.056(5) 0.066(5) 0.053(5) 0.003(4) 0.018(4) 0.008(4)
C9 0.054(5) 0.071(6) 0.033(4) -0.009(4) 0.009(3) -0.001(4)
N2 0.060(5) 0.069(5) 0.081(5) -0.020(4) 0.015(4) -0.006(4)
C10B 0.060(5) 0.069(5) 0.081(5) -0.020(4) 0.015(4) -0.006(4)
C11 0.106(9) 0.079(8) 0.102(9) -0.028(6) 0.047(7) -0.008(6)
C12 0.121(10) 0.081(8) 0.085(8) -0.012(6) 0.043(7) 0.025(8)
C13 0.069(7) 0.108(9) 0.112(9) -0.031(7) 0.045(6) 0.008(7)
C14 0.028(3) 0.058(5) 0.042(4) 0.000(3) 0.007(3) 0.000(3)
C15 0.042(4) 0.068(5) 0.041(4) 0.003(4) 0.011(3) 0.008(4)
C16 0.049(5) 0.100(7) 0.061(6) 0.009(5) 0.016(4) 0.029(5)
C17 0.047(5) 0.160(11) 0.070(7) 0.029(7) 0.025(5) 0.028(7)
C18 0.049(5) 0.122(9) 0.075(6) 0.021(6) 0.025(5) -0.006(6)
C19 0.047(5) 0.071(6) 0.059(5) 0.011(4) 0.016(4) -0.012(4)
C20 0.048(5) 0.043(4) 0.054(5) 0.003(4) 0.005(4) 0.010(4)
C21 0.059(5) 0.050(5) 0.054(5) 0.016(4) 0.007(4) 0.002(4)
C22 0.053(5) 0.040(4) 0.068(6) 0.011(4) 0.012(4) -0.002(4)
C24 0.072(7) 0.078(7) 0.110(9) 0.006(7) 0.031(6) -0.025(5)
C23 0.073(6) 0.059(5) 0.101(8) -0.018(5) 0.037(6) -0.020(5)
N4B 0.073(6) 0.059(5) 0.101(8) -0.018(5) 0.037(6) -0.020(5)
C25 0.084(8) 0.072(7) 0.096(9) -0.008(6) 0.015(7) -0.039(6)
C26 0.106(9) 0.088(8) 0.114(9) -0.019(7) 0.046(8) -0.043(7)
Cl1 0.0561(12) 0.0628(13) 0.0481(11) -0.0131(9) 0.0086(9) -0.0005(10)
Cl2 0.0633(13) 0.0439(11) 0.0942(17) 0.0202(11) 0.0229(12) 0.0067(9)
N1 0.043(4) 0.046(4) 0.038(3) -0.002(3) 0.007(3) 0.003(3)
C10 0.062(6) 0.086(7) 0.077(6) -0.020(5) 0.030(5) -0.004(5)
N2B 0.062(6) 0.086(7) 0.077(6) -0.020(5) 0.030(5) -0.004(5)
N3 0.040(3) 0.040(3) 0.045(3) 0.003(3) 0.004(3) -0.001(3)
Sn1 0.0325(3) 0.0350(3) 0.0387(3) 0.0006(2) 0.00926(19) 0.0013(2)

loop_
_atom_type_symbol
_atom_type_description
_atom_type_scat_dispersion_real
_atom_type_scat_dispersion_imag
_atom_type_scat_source
C C 0.0033 0.0016 'International Tables Vol C Tables 4.2.6.8 and 6.1.1.4'
H H 0.0000 0.0000 'International Tables Vol C Tables 4.2.6.8 and 6.1.1.4'
N N 0.0061 0.0033 'International Tables Vol C Tables 4.2.6.8 and 6.1.1.4'
Cl Cl 0.1484 0.1585 'International Tables Vol C Tables 4.2.6.8 and 6.1.1.4'
Sn Sn -0.6537 1.4246 'International Tables Vol C Tables 4.2.6.8 and 6.1.1.4'

loop_
_geom_angle_atom_site_label_1
_geom_angle_atom_site_label_2
_geom_angle_atom_site_label_3
_geom_angle
C2 C1 C6 119.8(7)
C2 C1 Sn1 115.0(5)
C6 C1 Sn1 125.2(6)
C1 C2 C3 120.1(7)
C1 C2 C7 118.8(6)
C3 C2 C7 121.1(7)
C4 C3 C2 119.7(9)
C5 C4 C3 120.8(8)
C4 C5 C6 120.4(9)
C22 N4 C24 116.6(9)
C1 C6 C5 119.2(8)
N1 C7 C2 120.2(7)
N1 C8 C9 111.0(6)
N2 C9 C10 121.9(8)
N2 C9 C8 116.3(7)
C10 C9 C8 121.8(8)
C9 N2 C11 117.2(8)
N2 C11 C12 124.5(11)
C13 C12 C11 117.7(10)
C12 C13 C10 119.8(10)
C19 C14 C15 119.7(7)
C19 C14 Sn1 125.2(6)
C15 C14 Sn1 115.1(5)
C14 C15 C16 119.0(8)
C14 C15 C20 119.9(7)
C16 C15 C20 121.1(8)
C17 C16 C15 120.1(9)
C18 C17 C16 120.0(9)
C17 C18 C19 121.3(9)
C14 C19 C18 119.9(9)
N3 C20 C15 119.9(7)
N3 C21 C22 112.5(6)
N4 C22 C23 122.9(8)
N4 C22 C21 116.4(8)
C23 C22 C21 120.7(8)
C25 C24 N4 122.8(10)
C22 C23 C26 118.4(9)
C26 C25 C24 119.8(10)
C25 C26 C23 119.6(11)
C7 N1 C8 120.3(6)
C7 N1 Sn1 110.3(5)
C8 N1 Sn1 128.9(5)
C9 C10 C13 118.8(9)
C20 N3 C21 120.0(6)
C20 N3 Sn1 110.3(5)
C21 N3 Sn1 129.6(5)
C1 Sn1 C14 158.1(3)
C1 Sn1 N1 75.5(2)
C14 Sn1 N1 93.7(2)
C1 Sn1 N3 86.6(2)
C14 Sn1 N3 74.8(2)
N1 Sn1 N3 92.69(19)
C1 Sn1 Cl2 99.84(19)
C14 Sn1 Cl2 98.1(2)
N1 Sn1 Cl2 85.07(15)
N3 Sn1 Cl2 172.42(16)
C1 Sn1 Cl1 96.3(2)
C14 Sn1 Cl1 94.68(19)
N1 Sn1 Cl1 171.55(15)
N3 Sn1 Cl1 88.70(14)
Cl2 Sn1 Cl1 94.58(8)

loop_
_geom_bond_atom_site_label_1
_geom_bond_atom_site_label_2
_geom_bond_distance
C1 C2 1.387(10)
C1 C6 1.389(10)
C1 Sn1 2.130(7)
C2 C3 1.388(10)
C2 C7 1.457(10)
C3 C4 1.377(13)
C4 C5 1.362(14)
C5 C6 1.401(12)
N4 C22 1.333(11)
N4 C24 1.356(12)
C7 N1 1.269(9)
C8 N1 1.465(9)
C8 C9 1.510(11)
C9 N2 1.322(10)
C9 C10 1.373(11)
N2 C11 1.337(12)
C11 C12 1.356(15)
C12 C13 1.341(15)
C13 C10 1.381(13)
C14 C19 1.378(10)
C14 C15 1.387(10)
C14 Sn1 2.137(7)
C15 C16 1.413(10)
C15 C20 1.448(11)
C16 C17 1.373(13)
C17 C18 1.347(14)
C18 C19 1.387(12)
C20 N3 1.268(9)
C21 N3 1.457(9)
C21 C22 1.510(11)
C22 C23 1.342(12)
C24 C25 1.336(14)
C23 C26 1.384(13)
C25 C26 1.323(14)
Cl1 Sn1 2.4588(19)
Cl2 Sn1 2.4427(19)
N1 Sn1 2.378(5)
N3 Sn1 2.415(6)
